data_4122364
loop_
_publ_author_name
'Xiong, Yun'
'Szilv\'asi, Tibor'
'Yao, Shenglai'
'Tan, Gengwen'
'Driess, Matthias'

_publ_section_title
;
 Synthesis and Unexpected Reactivity of Germyliumylidene Hydride [:GeH](+)
 Stabilized by a Bis(N-heterocyclic carbene)borate Ligand.
;
_journal_issue 32
_journal_name_full 'Journal of the American Chemical Society'
_journal_page_first 11300
_journal_page_last 11303
_journal_paper_doi 10.1021/ja506824s
_journal_volume 136
_journal_year 2014
_chemical_formula_sum 'C76 H65 B3 F20 Ge2 N8'
_chemical_formula_weight 1647.97
_chemical_name_systematic
; 
 ? 
;
_space_group_IT_number 15
_symmetry_cell_setting monoclinic
_symmetry_space_group_name_Hall '-I 2ya'
_symmetry_space_group_name_H-M 'I 1 2/a 1'
_atom_sites_solution_hydrogens geom
_atom_sites_solution_primary direct
_atom_sites_solution_secondary difmap
_audit_creation_method
;
CrysAlisPro, Agilent Technologies,
Version 1.171.37.31 (release 14-01-2014 CrysAlis171 .NET)
(compiled Jan 14 2014,18:38:05)
;
_cell_angle_alpha 90.00
_cell_angle_beta 94.4190(10)
_cell_angle_gamma 90.00
_cell_formula_units_Z 4
_cell_length_a 12.61530(10)
_cell_length_b 21.4829(2)
_cell_length_c 28.9327(3)
_cell_measurement_reflns_used 10135
_cell_measurement_temperature 150(2)
_cell_measurement_theta_max 73.4000
_cell_measurement_theta_min 3.0570
_cell_volume 7817.83(13)
_computing_cell_refinement
;
CrysAlisPro, Agilent Technologies,
Version 1.171.37.31 (release 14-01-2014 CrysAlis171 .NET)
(compiled Jan 14 2014,18:38:05)
;
_computing_data_collection
;
CrysAlisPro, Agilent Technologies,
Version 1.171.37.31 (release 14-01-2014 CrysAlis171 .NET)
(compiled Jan 14 2014,18:38:05)
;
_computing_data_reduction
;
CrysAlisPro, Agilent Technologies,
Version 1.171.37.31 (release 14-01-2014 CrysAlis171 .NET)
(compiled Jan 14 2014,18:38:05)
;
_computing_structure_refinement 'SHELXL-97 (Sheldrick, 1997)'
_computing_structure_solution 'SHELXS-97 (Sheldrick, 1990)'
_diffrn_ambient_temperature 150(2)
_diffrn_measured_fraction_theta_full 0.998
_diffrn_measured_fraction_theta_max 0.998
_diffrn_measurement_device 'four-circle diffractometer'
_diffrn_measurement_device_type 'SuperNova, Single source at offset, Atlas'
_diffrn_radiation_monochromator mirror
_diffrn_radiation_source 'fine-focus sealed tube'
_diffrn_radiation_type CuK\a
_diffrn_radiation_wavelength 1.54184
_diffrn_reflns_av_R_equivalents 0.0263
_diffrn_reflns_av_sigmaI/netI 0.0274
_diffrn_reflns_limit_h_max 10
_diffrn_reflns_limit_h_min -15
_diffrn_reflns_limit_k_max 25
_diffrn_reflns_limit_k_min -25
_diffrn_reflns_limit_l_max 34
_diffrn_reflns_limit_l_min -32
_diffrn_reflns_number 15436
_diffrn_reflns_theta_full 67.49
_diffrn_reflns_theta_max 67.49
_diffrn_reflns_theta_min 3.06
_exptl_absorpt_coefficient_mu 1.777
_exptl_absorpt_correction_T_max 1.00000
_exptl_absorpt_correction_T_min 0.72914
_exptl_absorpt_correction_type multi-scan
_exptl_absorpt_process_details
;
CrysAlisPro, Agilent Technologies,
Version 1.171.37.31 (release 14-01-2014 CrysAlis171 .NET)
(compiled Jan 14 2014,18:38:05)
Empirical absorption correction using spherical harmonics,
 implemented in SCALE3 ABSPACK scaling algorithm.
;
_exptl_crystal_colour colorless
_exptl_crystal_density_diffrn 1.400
_exptl_crystal_density_method 'not measured'
_exptl_crystal_description block
_exptl_crystal_F_000 3344
_exptl_crystal_size_max 0.49
_exptl_crystal_size_mid 0.42
_exptl_crystal_size_min 0.31
_platon_squeeze_details
;
;
_refine_diff_density_max 0.346
_refine_diff_density_min -0.484
_refine_diff_density_rms 0.059
_refine_ls_extinction_method none
_refine_ls_goodness_of_fit_ref 1.045
_refine_ls_hydrogen_treatment mixed
_refine_ls_matrix_type full
_refine_ls_number_parameters 512
_refine_ls_number_reflns 7043
_refine_ls_number_restraints 0
_refine_ls_restrained_S_all 1.045
_refine_ls_R_factor_all 0.0424
_refine_ls_R_factor_gt 0.0387
_refine_ls_shift/su_max 0.001
_refine_ls_shift/su_mean 0.000
_refine_ls_structure_factor_coef Fsqd
_refine_ls_weighting_details 'calc w=1/[\s^2^(Fo^2^)+(0.0502P)^2^+8.9956P] where P=(Fo^2^+2Fc^2^)/3'
_refine_ls_weighting_scheme calc
_refine_ls_wR_factor_gt 0.0976
_refine_ls_wR_factor_ref 0.1001
_reflns_number_gt 6448
_reflns_number_total 7043
_reflns_threshold_expression >2sigma(I)
_cod_data_source_file ja506824s_si_002.cif
_cod_data_source_block 5
_cod_depositor_comments 'Adding full bibliography for 4122361--4122364.cif.'
_cod_original_cell_volume 7817.84(13)
_cod_original_sg_symbol_H-M I2/a
_cod_database_code 4122364

loop_
_symmetry_equiv_pos_as_xyz
'x, y, z'
'-x+1/2, y, -z'
'x+1/2, y+1/2, z+1/2'
'-x+1, y+1/2, -z+1/2'
'-x, -y, -z'
'x-1/2, -y, z'
'-x+1/2, -y+1/2, -z+1/2'
'x, -y+1/2, z+1/2'

loop_
_atom_site_label
_atom_site_type_symbol
_atom_site_fract_x
_atom_site_fract_y
_atom_site_fract_z
_atom_site_U_iso_or_equiv
_atom_site_adp_type
_atom_site_occupancy
_atom_site_symmetry_multiplicity
_atom_site_calc_flag
_atom_site_refinement_flags
_atom_site_disorder_assembly
_atom_site_disorder_group
F1 F 1.14621(9) 0.26326(6) 0.40264(4) 0.0300(3) Uani 1 1 d . . .
N1 N 0.97025(11) 0.14235(7) 0.24824(5) 0.0200(3) Uani 1 1 d . . .
C1 C 0.88251(13) 0.16011(8) 0.26964(6) 0.0171(3) Uani 1 1 d . . .
B1 B 0.72881(16) 0.10089(9) 0.30934(7) 0.0199(4) Uani 1 1 d . . .
H1 H 0.901(3) 0.285(2) 0.2855(14) 0.022(10) Uiso 0.50 1 d P A 2
F2 F 0.99638(10) 0.17933(6) 0.38458(4) 0.0379(3) Uani 1 1 d . . .
N2 N 0.83011(11) 0.10836(7) 0.28047(5) 0.0193(3) Uani 1 1 d . . .
C2 C 0.96925(15) 0.07819(9) 0.24471(7) 0.0264(4) Uani 1 1 d . . .
H2 H 1.0202 0.0532 0.2308 0.032 Uiso 1 1 calc R . .
B2 B 1.2500 0.29534(14) 0.5000 0.0197(6) Uani 1 2 d S . .
F3 F 0.91465(12) 0.11391(7) 0.45393(5) 0.0535(4) Uani 1 1 d . . .
N3 N 0.72873(11) 0.15833(7) 0.34387(5) 0.0201(3) Uani 1 1 d . . .
C3 C 0.88336(15) 0.05759(9) 0.26453(7) 0.0274(4) Uani 1 1 d . . .
H3 H 0.8627 0.0153 0.2671 0.033 Uiso 1 1 calc R . .
F4 F 0.99128(10) 0.13388(6) 0.54363(5) 0.0433(3) Uani 1 1 d . . .
N4 N 0.73896(12) 0.25047(7) 0.37637(5) 0.0196(3) Uani 1 1 d . . .
C4 C 0.75812(13) 0.21778(8) 0.33736(6) 0.0176(3) Uani 1 1 d . . .
F5 F 1.14364(9) 0.21793(5) 0.56305(4) 0.0297(3) Uani 1 1 d . . .
C5 C 0.68964(17) 0.15383(10) 0.38679(7) 0.0312(4) Uani 1 1 d . . .
H5 H 0.6631 0.1171 0.4000 0.037 Uiso 1 1 calc R . .
F6 F 1.46221(8) 0.32699(5) 0.45745(4) 0.0300(3) Uani 1 1 d . . .
C6 C 0.69539(17) 0.21028(10) 0.40681(7) 0.0306(4) Uani 1 1 d . . .
H6 H 0.6734 0.2206 0.4365 0.037 Uiso 1 1 calc R . .
F7 F 1.48626(10) 0.41464(6) 0.39508(5) 0.0388(3) Uani 1 1 d . . .
C7 C 1.06045(14) 0.18295(9) 0.23540(7) 0.0252(4) Uani 1 1 d . . .
F8 F 1.31934(11) 0.48588(6) 0.36194(5) 0.0440(3) Uani 1 1 d . . .
C8 C 1.02047(16) 0.22955(10) 0.19888(8) 0.0334(5) Uani 1 1 d . . .
H8A H 0.9946 0.2074 0.1706 0.050 Uiso 1 1 calc R . .
H8B H 1.0786 0.2575 0.1920 0.050 Uiso 1 1 calc R . .
H8C H 0.9623 0.2539 0.2104 0.050 Uiso 1 1 calc R . .
F9 F 1.12353(10) 0.46606(6) 0.39334(4) 0.0375(3) Uani 1 1 d . . .
C9 C 1.14440(16) 0.14171(12) 0.21546(8) 0.0388(5) Uani 1 1 d . . .
H9A H 1.1712 0.1116 0.2390 0.058 Uiso 1 1 calc R . .
H9B H 1.2033 0.1676 0.2064 0.058 Uiso 1 1 calc R . .
H9C H 1.1126 0.1195 0.1883 0.058 Uiso 1 1 calc R . .
F10 F 1.09521(8) 0.37556(5) 0.45399(4) 0.0280(2) Uani 1 1 d . . .
C10 C 1.10923(16) 0.21468(12) 0.27927(8) 0.0366(5) Uani 1 1 d . . .
H10A H 1.0556 0.2410 0.2924 0.055 Uiso 1 1 calc R . .
H10B H 1.1696 0.2404 0.2716 0.055 Uiso 1 1 calc R . .
H10C H 1.1338 0.1830 0.3020 0.055 Uiso 1 1 calc R . .
C11 C 0.61994(14) 0.09926(8) 0.27590(6) 0.0208(4) Uani 1 1 d . . .
C12 C 0.61715(15) 0.07571(9) 0.23084(7) 0.0239(4) Uani 1 1 d . . .
H12 H 0.6815 0.0619 0.2191 0.029 Uiso 1 1 calc R . .
C13 C 0.52297(15) 0.07180(9) 0.20248(7) 0.0276(4) Uani 1 1 d . . .
H13 H 0.5240 0.0565 0.1717 0.033 Uiso 1 1 calc R . .
C14 C 0.42815(16) 0.09021(10) 0.21907(7) 0.0308(4) Uani 1 1 d . . .
H14 H 0.3639 0.0883 0.1997 0.037 Uiso 1 1 calc R . .
C15 C 0.42779(16) 0.11155(10) 0.26425(8) 0.0325(4) Uani 1 1 d . . .
H15 H 0.3627 0.1233 0.2763 0.039 Uiso 1 1 calc R . .
C16 C 0.52242(15) 0.11570(9) 0.29198(7) 0.0275(4) Uani 1 1 d . . .
H16 H 0.5206 0.1302 0.3229 0.033 Uiso 1 1 calc R . .
C17 C 0.74552(15) 0.03743(9) 0.33948(6) 0.0246(4) Uani 1 1 d . . .
C18 C 0.66845(18) -0.00883(10) 0.33945(8) 0.0350(5) Uani 1 1 d . . .
H18 H 0.6018 -0.0025 0.3225 0.042 Uiso 1 1 calc R . .
C19 C 0.6869(2) -0.06440(11) 0.36377(9) 0.0516(7) Uani 1 1 d . . .
H19 H 0.6328 -0.0952 0.3634 0.062 Uiso 1 1 calc R . .
C20 C 0.7835(3) -0.07481(12) 0.38839(10) 0.0554(7) Uani 1 1 d . . .
H20 H 0.7965 -0.1131 0.4043 0.066 Uiso 1 1 calc R . .
C21 C 0.8609(2) -0.02924(12) 0.38974(9) 0.0466(6) Uani 1 1 d . . .
H21 H 0.9271 -0.0357 0.4070 0.056 Uiso 1 1 calc R . .
C22 C 0.84169(18) 0.02588(10) 0.36583(7) 0.0339(5) Uani 1 1 d . . .
H22 H 0.8954 0.0570 0.3673 0.041 Uiso 1 1 calc R . .
C23 C 0.76721(14) 0.31732(8) 0.38717(6) 0.0217(4) Uani 1 1 d . . .
C24 C 0.71785(16) 0.35896(9) 0.34887(7) 0.0268(4) Uani 1 1 d . . .
H24A H 0.6402 0.3557 0.3478 0.040 Uiso 1 1 calc R . .
H24B H 0.7424 0.3458 0.3191 0.040 Uiso 1 1 calc R . .
H24C H 0.7391 0.4022 0.3551 0.040 Uiso 1 1 calc R . .
C25 C 0.88786(15) 0.32379(10) 0.39255(8) 0.0314(4) Uani 1 1 d . . .
H25A H 0.9178 0.3101 0.3640 0.047 Uiso 1 1 calc R . .
H25B H 0.9165 0.2980 0.4185 0.047 Uiso 1 1 calc R . .
H25C H 0.9068 0.3674 0.3986 0.047 Uiso 1 1 calc R . .
C26 C 0.72239(18) 0.33575(11) 0.43279(7) 0.0353(5) Uani 1 1 d . . .
H26A H 0.7377 0.3798 0.4392 0.053 Uiso 1 1 calc R . .
H26B H 0.7554 0.3102 0.4580 0.053 Uiso 1 1 calc R . .
H26C H 0.6453 0.3291 0.4304 0.053 Uiso 1 1 calc R . .
C27 C 1.15187(14) 0.24687(8) 0.48446(7) 0.0212(4) Uani 1 1 d . . .
C28 C 1.11146(14) 0.23313(9) 0.43963(7) 0.0234(4) Uani 1 1 d . . .
C29 C 1.03351(16) 0.18896(9) 0.42881(7) 0.0289(4) Uani 1 1 d . . .
C30 C 0.99208(16) 0.15557(10) 0.46384(8) 0.0336(5) Uani 1 1 d . . .
C31 C 1.03057(16) 0.16648(10) 0.50895(7) 0.0303(4) Uani 1 1 d . . .
C32 C 1.10864(14) 0.21030(9) 0.51807(7) 0.0242(4) Uani 1 1 d . . .
C33 C 1.27565(14) 0.34435(8) 0.45827(6) 0.0203(4) Uani 1 1 d . . .
C34 C 1.19411(14) 0.38290(9) 0.44012(6) 0.0222(4) Uani 1 1 d . . .
C35 C 1.20645(16) 0.42994(9) 0.40847(7) 0.0272(4) Uani 1 1 d . . .
C36 C 1.30502(17) 0.44044(9) 0.39288(7) 0.0296(4) Uani 1 1 d . . .
C37 C 1.38898(15) 0.40431(9) 0.40957(7) 0.0273(4) Uani 1 1 d . . .
C38 C 1.37317(14) 0.35802(9) 0.44178(6) 0.0233(4) Uani 1 1 d . . .
Ge1A Ge 0.84669(5) 0.24995(3) 0.28603(2) 0.01686(16) Uani 0.50 1 d P . 1
Ge1B Ge 0.80801(5) 0.24140(3) 0.27606(2) 0.01637(15) Uani 0.50 1 d P . 2

loop_
_atom_site_aniso_label
_atom_site_aniso_U_11
_atom_site_aniso_U_22
_atom_site_aniso_U_33
_atom_site_aniso_U_23
_atom_site_aniso_U_13
_atom_site_aniso_U_12
F1 0.0348(6) 0.0306(6) 0.0241(6) -0.0010(5) -0.0003(4) -0.0040(5)
N1 0.0169(7) 0.0172(7) 0.0261(8) -0.0029(6) 0.0023(6) 0.0027(6)
C1 0.0160(8) 0.0133(8) 0.0218(8) -0.0001(6) 0.0012(6) 0.0017(6)
B1 0.0230(10) 0.0120(9) 0.0250(10) 0.0005(8) 0.0033(8) -0.0033(7)
F2 0.0422(7) 0.0323(7) 0.0366(7) -0.0088(5) -0.0133(5) -0.0030(5)
N2 0.0201(7) 0.0126(7) 0.0251(7) -0.0010(6) 0.0004(6) 0.0004(6)
C2 0.0263(9) 0.0165(9) 0.0365(10) -0.0052(8) 0.0038(8) 0.0079(7)
B2 0.0183(13) 0.0192(14) 0.0213(13) 0.000 -0.0003(10) 0.000
F3 0.0531(8) 0.0424(8) 0.0627(9) -0.0001(7) -0.0113(7) -0.0291(7)
N3 0.0224(7) 0.0159(7) 0.0222(7) 0.0008(6) 0.0040(6) -0.0017(6)
C3 0.0316(10) 0.0118(9) 0.0390(11) -0.0042(8) 0.0041(8) 0.0041(7)
F4 0.0461(7) 0.0362(7) 0.0483(8) 0.0087(6) 0.0080(6) -0.0162(6)
N4 0.0224(7) 0.0179(8) 0.0188(7) -0.0011(6) 0.0033(6) -0.0012(6)
C4 0.0175(8) 0.0156(8) 0.0199(8) 0.0003(7) 0.0026(6) 0.0016(6)
F5 0.0353(6) 0.0275(6) 0.0260(6) 0.0037(5) -0.0002(4) -0.0044(5)
C5 0.0431(11) 0.0238(10) 0.0286(10) 0.0030(8) 0.0145(8) -0.0079(9)
F6 0.0204(5) 0.0293(6) 0.0407(6) 0.0079(5) 0.0048(4) 0.0033(4)
C6 0.0423(11) 0.0283(11) 0.0230(9) -0.0002(8) 0.0133(8) -0.0048(9)
F7 0.0368(6) 0.0357(7) 0.0464(7) 0.0085(6) 0.0187(5) -0.0025(5)
C7 0.0178(8) 0.0279(10) 0.0307(10) -0.0057(8) 0.0063(7) -0.0032(7)
F8 0.0625(8) 0.0311(7) 0.0402(7) 0.0171(6) 0.0140(6) 0.0051(6)
C8 0.0309(10) 0.0296(11) 0.0406(12) 0.0040(9) 0.0094(9) -0.0048(9)
F9 0.0424(7) 0.0313(7) 0.0373(7) 0.0068(5) -0.0067(5) 0.0145(5)
C9 0.0233(10) 0.0454(14) 0.0493(13) -0.0107(11) 0.0124(9) 0.0014(9)
F10 0.0196(5) 0.0288(6) 0.0352(6) 0.0011(5) -0.0002(4) 0.0030(4)
C10 0.0250(10) 0.0476(13) 0.0374(11) -0.0114(10) 0.0045(8) -0.0120(9)
C11 0.0240(9) 0.0106(8) 0.0279(9) 0.0036(7) 0.0021(7) -0.0026(7)
C12 0.0244(9) 0.0183(9) 0.0294(9) 0.0013(7) 0.0035(7) -0.0038(7)
C13 0.0314(10) 0.0217(9) 0.0290(10) 0.0003(8) -0.0011(8) -0.0062(8)
C14 0.0263(10) 0.0237(10) 0.0411(11) 0.0023(9) -0.0070(8) -0.0028(8)
C15 0.0240(9) 0.0271(11) 0.0466(12) -0.0034(9) 0.0044(8) 0.0012(8)
C16 0.0278(10) 0.0224(10) 0.0324(10) -0.0009(8) 0.0039(8) -0.0012(8)
C17 0.0333(10) 0.0150(9) 0.0252(9) 0.0020(7) 0.0012(7) -0.0022(7)
C18 0.0447(12) 0.0230(10) 0.0365(11) 0.0079(9) -0.0025(9) -0.0091(9)
C19 0.0754(18) 0.0241(12) 0.0541(15) 0.0134(11) -0.0030(13) -0.0193(12)
C20 0.087(2) 0.0254(12) 0.0514(15) 0.0194(11) -0.0066(14) 0.0032(13)
C21 0.0587(15) 0.0352(13) 0.0439(13) 0.0132(11) -0.0090(11) 0.0084(11)
C22 0.0404(11) 0.0239(10) 0.0362(11) 0.0065(9) -0.0054(9) -0.0005(9)
C23 0.0237(9) 0.0173(9) 0.0241(9) -0.0057(7) 0.0013(7) 0.0004(7)
C24 0.0314(10) 0.0175(9) 0.0312(10) -0.0030(8) 0.0010(8) 0.0018(8)
C25 0.0242(10) 0.0256(10) 0.0434(12) -0.0091(9) -0.0044(8) -0.0007(8)
C26 0.0460(12) 0.0323(11) 0.0287(10) -0.0120(9) 0.0091(9) 0.0006(9)
C27 0.0190(8) 0.0171(9) 0.0273(10) -0.0010(7) -0.0001(7) 0.0022(7)
C28 0.0220(9) 0.0192(9) 0.0286(10) -0.0016(8) 0.0002(7) 0.0027(7)
C29 0.0303(10) 0.0228(10) 0.0322(10) -0.0051(8) -0.0068(8) 0.0017(8)
C30 0.0295(10) 0.0219(10) 0.0478(12) -0.0037(9) -0.0057(9) -0.0072(8)
C31 0.0289(10) 0.0219(10) 0.0407(11) 0.0052(9) 0.0054(8) -0.0032(8)
C32 0.0235(9) 0.0212(9) 0.0274(9) -0.0002(7) -0.0008(7) 0.0010(7)
C33 0.0233(9) 0.0169(9) 0.0205(8) -0.0026(7) -0.0001(7) -0.0003(7)
C34 0.0230(9) 0.0203(9) 0.0232(9) -0.0039(7) 0.0001(7) 0.0004(7)
C35 0.0351(10) 0.0217(10) 0.0241(9) -0.0009(8) -0.0027(8) 0.0081(8)
C36 0.0461(12) 0.0193(9) 0.0239(9) 0.0039(8) 0.0059(8) 0.0010(8)
C37 0.0307(10) 0.0236(10) 0.0286(10) -0.0011(8) 0.0092(8) -0.0021(8)
C38 0.0246(9) 0.0198(9) 0.0257(9) -0.0006(7) 0.0022(7) 0.0026(7)
Ge1A 0.0186(4) 0.0113(3) 0.0213(3) 0.0002(2) 0.0056(3) 0.0016(3)
Ge1B 0.0194(4) 0.0104(3) 0.0199(3) 0.0011(2) 0.0052(2) 0.0032(3)

loop_
_atom_type_symbol
_atom_type_description
_atom_type_scat_dispersion_real
_atom_type_scat_dispersion_imag
_atom_type_scat_source
C C 0.0181 0.0091 'International Tables Vol C Tables 4.2.6.8 and 6.1.1.4'
H H 0.0000 0.0000 'International Tables Vol C Tables 4.2.6.8 and 6.1.1.4'
B B 0.0090 0.0039 'International Tables Vol C Tables 4.2.6.8 and 6.1.1.4'
N N 0.0311 0.0180 'International Tables Vol C Tables 4.2.6.8 and 6.1.1.4'
F F 0.0727 0.0534 'International Tables Vol C Tables 4.2.6.8 and 6.1.1.4'
Ge Ge -1.0885 0.8855 'International Tables Vol C Tables 4.2.6.8 and 6.1.1.4'

loop_
_geom_angle_atom_site_label_1
_geom_angle_atom_site_label_2
_geom_angle_atom_site_label_3
_geom_angle
_geom_angle_site_symmetry_1
_geom_angle_site_symmetry_3
C1 N1 C2 108.02(15) . .
C1 N1 C7 127.33(15) . .
C2 N1 C7 124.29(15) . .
N2 C1 N1 107.81(15) . .
N2 C1 Ge1B 117.27(12) . .
N1 C1 Ge1B 133.68(13) . .
N2 C1 Ge1A 127.25(12) . .
N1 C1 Ge1A 124.79(13) . .
Ge1B C1 Ge1A 16.36(2) . .
N3 B1 N2 106.98(13) . .
N3 B1 C11 110.57(14) . .
N2 B1 C11 111.61(14) . .
N3 B1 C17 108.72(15) . .
N2 B1 C17 106.92(15) . .
C11 B1 C17 111.85(14) . .
C1 N2 C3 108.39(15) . .
C1 N2 B1 129.58(15) . .
C3 N2 B1 121.91(15) . .
C3 C2 N1 107.52(16) . .
C33 B2 C33 100.8(2) 2_756 .
C33 B2 C27 112.78(9) 2_756 2_756
C33 B2 C27 114.53(9) . 2_756
C33 B2 C27 114.54(9) 2_756 .
C33 B2 C27 112.78(9) . .
C27 B2 C27 101.9(2) 2_756 .
C4 N3 C5 108.36(15) . .
C4 N3 B1 129.43(15) . .
C5 N3 B1 122.11(15) . .
C2 C3 N2 108.23(17) . .
C4 N4 C6 108.09(15) . .
C4 N4 C23 127.38(15) . .
C6 N4 C23 124.36(15) . .
N3 C4 N4 107.67(15) . .
N3 C4 Ge1B 118.37(13) . .
N4 C4 Ge1B 133.81(13) . .
N3 C4 Ge1A 126.39(13) . .
N4 C4 Ge1A 124.55(13) . .
Ge1B C4 Ge1A 16.37(2) . .
C6 C5 N3 108.36(17) . .
C5 C6 N4 107.52(17) . .
N1 C7 C8 109.79(15) . .
N1 C7 C9 108.48(16) . .
C8 C7 C9 108.86(17) . .
N1 C7 C10 108.54(15) . .
C8 C7 C10 112.09(18) . .
C9 C7 C10 109.02(17) . .
C16 C11 C12 116.36(17) . .
C16 C11 B1 121.69(17) . .
C12 C11 B1 121.68(16) . .
C13 C12 C11 122.04(18) . .
C14 C13 C12 120.03(19) . .
C13 C14 C15 119.25(18) . .
C14 C15 C16 120.06(19) . .
C15 C16 C11 122.18(19) . .
C18 C17 C22 116.68(18) . .
C18 C17 B1 122.55(17) . .
C22 C17 B1 120.73(17) . .
C17 C18 C19 121.4(2) . .
C20 C19 C18 120.3(2) . .
C19 C20 C21 119.6(2) . .
C20 C21 C22 119.7(2) . .
C21 C22 C17 122.2(2) . .
N4 C23 C24 109.43(14) . .
N4 C23 C25 109.05(14) . .
C24 C23 C25 111.75(16) . .
N4 C23 C26 109.20(16) . .
C24 C23 C26 108.63(16) . .
C25 C23 C26 108.74(16) . .
C28 C27 C32 113.38(16) . .
C28 C27 B2 126.96(15) . .
C32 C27 B2 119.37(15) . .
F1 C28 C29 114.64(17) . .
F1 C28 C27 121.30(16) . .
C29 C28 C27 124.05(18) . .
F2 C29 C30 119.75(18) . .
F2 C29 C28 120.65(19) . .
C30 C29 C28 119.59(18) . .
F3 C30 C31 121.0(2) . .
F3 C30 C29 120.16(19) . .
C31 C30 C29 118.86(18) . .
F4 C31 C32 120.80(19) . .
F4 C31 C30 119.58(18) . .
C32 C31 C30 119.62(19) . .
F5 C32 C31 116.40(17) . .
F5 C32 C27 119.15(16) . .
C31 C32 C27 124.45(18) . .
C38 C33 C34 113.21(17) . .
C38 C33 B2 128.02(15) . .
C34 C33 B2 118.31(14) . .
F10 C34 C35 115.92(16) . .
F10 C34 C33 119.46(16) . .
C35 C34 C33 124.62(18) . .
F9 C35 C36 119.88(18) . .
F9 C35 C34 120.82(18) . .
C36 C35 C34 119.29(18) . .
F8 C36 C37 120.35(19) . .
F8 C36 C35 120.58(18) . .
C37 C36 C35 119.07(18) . .
F7 C37 C36 119.70(18) . .
F7 C37 C38 120.61(18) . .
C36 C37 C38 119.69(18) . .
F6 C38 C33 121.08(17) . .
F6 C38 C37 114.79(16) . .
C33 C38 C37 124.11(17) . .
C1 Ge1A C4 89.56(7) . .
C1 Ge1A Ge1B 94.35(5) . 7_655
C4 Ge1A Ge1B 96.01(5) . 7_655
C4 Ge1B C1 92.48(8) . .

loop_
_geom_bond_atom_site_label_1
_geom_bond_atom_site_label_2
_geom_bond_distance
_geom_bond_site_symmetry_2
F1 C28 1.352(2) .
N1 C1 1.364(2) .
N1 C2 1.382(2) .
N1 C7 1.503(2) .
C1 N2 1.343(2) .
C1 Ge1B 1.9987(18) .
C1 Ge1A 2.0463(18) .
B1 N3 1.588(2) .
B1 N2 1.588(2) .
B1 C11 1.618(3) .
B1 C17 1.623(3) .
F2 C29 1.344(2) .
N2 C3 1.379(2) .
C2 C3 1.340(3) .
B2 C33 1.653(3) 2_756
B2 C33 1.653(3) .
B2 C27 1.653(2) 2_756
B2 C27 1.653(2) .
F3 C30 1.339(2) .
N3 C4 1.347(2) .
N3 C5 1.374(2) .
F4 C31 1.349(2) .
N4 C4 1.367(2) .
N4 C6 1.378(2) .
N4 C23 1.507(2) .
C4 Ge1B 1.9926(19) .
C4 Ge1A 2.0461(18) .
F5 C32 1.352(2) .
C5 C6 1.343(3) .
F6 C38 1.354(2) .
F7 C37 1.345(2) .
C7 C8 1.514(3) .
C7 C9 1.528(3) .
C7 C10 1.528(3) .
F8 C36 1.346(2) .
F9 C35 1.348(2) .
F10 C34 1.349(2) .
C11 C16 1.394(3) .
C11 C12 1.397(3) .
C12 C13 1.393(3) .
C13 C14 1.381(3) .
C14 C15 1.386(3) .
C15 C16 1.389(3) .
C17 C18 1.390(3) .
C17 C22 1.404(3) .
C18 C19 1.396(3) .
C19 C20 1.381(4) .
C20 C21 1.381(4) .
C21 C22 1.383(3) .
C23 C24 1.520(3) .
C23 C25 1.524(3) .
C23 C26 1.527(3) .
C27 C28 1.388(3) .
C27 C32 1.394(3) .
C28 C29 1.385(3) .
C29 C30 1.377(3) .
C30 C31 1.377(3) .
C31 C32 1.373(3) .
C33 C38 1.385(3) .
C33 C34 1.392(3) .
C34 C35 1.380(3) .
C35 C36 1.374(3) .
C36 C37 1.371(3) .
C37 C38 1.388(3) .
Ge1A Ge1B 2.5556(11) 7_655

loop_
_platon_squeeze_void_nr
_platon_squeeze_void_average_x
_platon_squeeze_void_average_y
_platon_squeeze_void_average_z
_platon_squeeze_void_volume
_platon_squeeze_void_count_electrons
_platon_squeeze_void_content
1 -0.008 0.000 0.000 178 50 ' '
2 -0.003 0.500 0.000 204 47 ' '
3 -0.008 0.500 0.500 178 50 ' '
4 -0.003 0.000 0.500 204 47 ' '
5 0.250 0.665 0.000 6 1 ' '
6 0.250 0.835 0.500 5 1 ' '
7 0.750 0.335 0.000 5 1 ' '
8 0.750 0.165 0.500 6 1 ' '
